data_7133257
loop_
_publ_author_name
'Pham-Tran, Victoria N P'
'Moffat, James G. D.'
'Marczenko, Katherine M.'

_publ_section_title
;
 Polymorph driven diversification of photosalient responses in a zinc(II)
 coordination complex.
;
_journal_issue 61
_journal_name_full 'Chemical communications (Cambridge, England)'
_journal_page_first 7890
_journal_page_last 7893
_journal_paper_doi 10.1039/d4cc01593b
_journal_volume 60
_journal_year 2024
_chemical_formula_moiety 'C48 H36 N2 O6 Zn'
_chemical_formula_sum 'C48 H36 N2 O6 Zn'
_chemical_formula_weight 802.16
_space_group_crystal_system monoclinic
_space_group_IT_number 14
_space_group_name_Hall '-P 2ybc'
_space_group_name_H-M_alt 'P 1 21/c 1'
_atom_sites_solution_hydrogens geom
_atom_sites_solution_primary dual
_audit_creation_date 2024-06-07
_audit_creation_method
;
Olex2 1.5
(compiled 2024.02.16 svn.r378c4104 for OlexSys, GUI svn.r6928)
;
_audit_update_record
;
2024-06-09 deposited with the CCDC.	2024-06-28 downloaded from the CCDC.
;
_cell_angle_alpha 90
_cell_angle_beta 91.802(3)
_cell_angle_gamma 90
_cell_formula_units_Z 4
_cell_length_a 7.9164(2)
_cell_length_b 23.6249(8)
_cell_length_c 20.5918(6)
_cell_measurement_reflns_used 7015
_cell_measurement_temperature 292.7(3)
_cell_measurement_theta_max 23.5010
_cell_measurement_theta_min 2.0070
_cell_volume 3849.3(2)
_computing_cell_refinement 'CrysAlisPro 1.171.43.121a (Rigaku OD, 2024)'
_computing_data_collection 'CrysAlisPro system (CCD 43.121a 64-bit (release 24-04-2024))'
_computing_data_reduction 'CrysAlisPro 1.171.43.121a (Rigaku OD, 2024)'
_computing_molecular_graphics 'Olex2 1.5 (Dolomanov et al., 2009)'
_computing_publication_material 'Olex2 1.5 (Dolomanov et al., 2009)'
_computing_structure_refinement 'SHELXL 2019/3 (Sheldrick, 2015)'
_computing_structure_solution 'SHELXT 2018/2 (Sheldrick, 2018)'
_diffrn_ambient_environment air
_diffrn_ambient_temperature 292.7(3)
_diffrn_detector 'Hybrid Pixel Array Detector'
_diffrn_detector_area_resol_mean 10.0000
_diffrn_measured_fraction_theta_full 0.999
_diffrn_measured_fraction_theta_max 0.995
_diffrn_measurement_details
;
List of Runs (angles in degrees, time in seconds):

  # Type    Start    End  Width  t~exp~   \w     \q     \k     \f   Frames
#--------------------------------------------------------------------------
  1  \w    -30.00  66.00   0.50   25.00    --   20.00  54.00-120.00  192
  2  \w    -71.00  26.00   0.50   25.00    --   20.00  54.00  30.00  194
  3  \w     44.00 110.00   0.50   25.00    --   20.00  54.00  30.00  132
  4  \w    -73.00 -25.00   0.50   25.00    --   20.00  54.00 120.00   96
  5  \w      7.00  34.00   0.50   25.00    --   20.00  54.00 120.00   54
  6  \w     41.00  66.00   0.50   25.00    --   20.00  54.00 120.00   50
  7  \w    -35.00  82.00   0.50   25.00    --   20.00  54.00 -30.00  234
  8  \w      3.00  26.00   0.50   25.00    --   20.00  54.00 -90.00   46
;
_diffrn_measurement_device 'two-circle diffractometer'
_diffrn_measurement_device_type 'XtaLAB Mini II'
_diffrn_measurement_method '\w scans'
_diffrn_orient_matrix_type 'CrysAlisPro convention (1999,Acta A55,543-557)'
_diffrn_orient_matrix_UB_11 0.0871963000
_diffrn_orient_matrix_UB_12 -0.0025020000
_diffrn_orient_matrix_UB_13 -0.0063519000
_diffrn_orient_matrix_UB_21 0.0076029000
_diffrn_orient_matrix_UB_22 -0.0221214000
_diffrn_orient_matrix_UB_23 0.0232051000
_diffrn_orient_matrix_UB_31 -0.0191921000
_diffrn_orient_matrix_UB_32 -0.0201539000
_diffrn_orient_matrix_UB_33 -0.0246842000
_diffrn_radiation_monochromator graphite
_diffrn_radiation_probe x-ray
_diffrn_radiation_type 'Mo K\a'
_diffrn_radiation_wavelength 0.71073
_diffrn_reflns_av_R_equivalents 0.0476
_diffrn_reflns_av_unetI/netI 0.0662
_diffrn_reflns_Laue_measured_fraction_full 0.999
_diffrn_reflns_Laue_measured_fraction_max 0.995
_diffrn_reflns_limit_h_max 9
_diffrn_reflns_limit_h_min -9
_diffrn_reflns_limit_k_max 29
_diffrn_reflns_limit_k_min -29
_diffrn_reflns_limit_l_max 25
_diffrn_reflns_limit_l_min -25
_diffrn_reflns_number 27701
_diffrn_reflns_point_group_measured_fraction_full 0.999
_diffrn_reflns_point_group_measured_fraction_max 0.995
_diffrn_reflns_theta_full 25.242
_diffrn_reflns_theta_max 26.413
_diffrn_reflns_theta_min 1.988
_diffrn_source 'fine-focus sealed X-ray tube'
_diffrn_source_type 'Rigaku (Mo) X-ray Source'
_exptl_absorpt_coefficient_mu 0.693
_exptl_absorpt_correction_T_max 0.985
_exptl_absorpt_correction_T_min 0.947
_exptl_absorpt_correction_type analytical
_exptl_absorpt_process_details
;
CrysAlisPro 1.171.43.121a (Rigaku Oxford Diffraction, 2024)
Analytical numeric absorption correction using a multifaceted crystal
model based on expressions derived by R.C. Clark & J.S. Reid.
(Clark, R. C. & Reid, J. S. (1995). Acta Cryst. A51, 887-897)
Empirical absorption correction using spherical harmonics,
implemented in SCALE3 ABSPACK scaling algorithm.
;
_exptl_crystal_colour 'clear yellow'
_exptl_crystal_colour_lustre clear
_exptl_crystal_colour_primary yellow
_exptl_crystal_density_diffrn 1.384
_exptl_crystal_description block
_exptl_crystal_F_000 1664
_exptl_crystal_size_max 0.491
_exptl_crystal_size_mid 0.174
_exptl_crystal_size_min 0.11
_refine_diff_density_max 0.445
_refine_diff_density_min -0.316
_refine_diff_density_rms 0.053
_refine_ls_extinction_method none
_refine_ls_goodness_of_fit_ref 1.036
_refine_ls_hydrogen_treatment constr
_refine_ls_matrix_type full
_refine_ls_number_parameters 595
_refine_ls_number_reflns 7862
_refine_ls_number_restraints 550
_refine_ls_restrained_S_all 1.006
_refine_ls_R_factor_all 0.0982
_refine_ls_R_factor_gt 0.0551
_refine_ls_shift/su_max 0.001
_refine_ls_shift/su_mean 0.000
_refine_ls_structure_factor_coef Fsqd
_refine_ls_weighting_details 'w=1/[\s^2^(Fo^2^)+(0.0497P)^2^+1.1523P] where P=(Fo^2^+2Fc^2^)/3'
_refine_ls_weighting_scheme calc
_refine_ls_wR_factor_gt 0.1063
_refine_ls_wR_factor_ref 0.1189
_reflns_Friedel_coverage 0.000
_reflns_number_gt 5348
_reflns_number_total 7862
_reflns_threshold_expression 'I > 2\s(I)'
_cod_data_source_file d4cc01593b2.cif
_cod_data_source_block 1-form-iii-prime
_cod_depositor_comments 'Adding full bibliography for 7133256--7133260.cif.'
_cod_database_code 7133257
_shelx_shelxl_version_number 2019/3
_chemical_oxdiff_formula ZnC30H30N2O6
_chemical_oxdiff_usercomment 'after 30 sec UV exposure 10 Watt'
_shelx_space_group_comment
;
The symmetry employed for this shelxl refinement is uniquely defined
by the following loop, which should always be used as a source of
symmetry information in preference to the above space-group names.
They are only intended as comments.
;
_shelx_estimated_absorpt_t_max 0.928
_shelx_estimated_absorpt_t_min 0.727
_olex2_refinement_description
;
1. Restrained distances
 C5A-C4A = C4A-C3A = C3A-C2A = C2A-C1A
 1.39 with sigma of 0.01
 C5A-C3A \\sim C4A-C2A \\sim C3A-C1A \\sim C1A-C5A
 with sigma of 0.02
 C9A-C10A \\sim C11A-C10A \\sim C12A-C11A \\sim C9A-C8A \\sim C8A-C17A \\sim
C17A-C12A \\sim C15A-C14A
 \\sim C16A-C15A \\sim C17A-C16A
 with sigma of 0.02
 C16A-C15A \\sim C17A-C16A \\sim C15A-C14A \\sim C17A-C12A
 with sigma of 0.02
 C15A-C12A \\sim C17A-C14A
 with sigma of 0.02
 C17A-C10A \\sim C8A-C11A \\sim C12A-C9A
 with sigma of 0.02
 N1-C5 \\sim N1-C1
 with sigma of 0.02
 C13-C12 \\sim C14-C13
 with sigma of 0.02
 N1A-C1A \\sim N1A-C5A
 with sigma of 0.02
 C14A-C13 \\sim C13-C12A
 with sigma of 0.02
2. Restrained planarity
 N1A, C1A, C2A, C3A, C4A, C5A
 with sigma of 0.1
 C9A, C10A, C11A, C12A, C14A, C15A, C16A, C17A
 with sigma of 0.1
3. Uiso/Uaniso restraints and constraints
N1A \\sim C1A \\sim C2A \\sim C3A \\sim C4A \\sim C5A \\sim C6A \\sim C7A \\sim
C8A \\sim C9A \\sim C10A \\sim C11A \\sim C12A \\sim C14A \\sim C15A \\sim C16A
\\sim C17A: within 2A with sigma of 0.04 and sigma for terminal atoms of 0.08
within 2A
4. Rigid body (RIGU) restrains
 All non-hydrogen atoms
 with sigma for 1-2 distances of 0.004 and sigma for 1-3 distances of 0.004
5. Others
 Sof(N1A)=Sof(C1A)=Sof(H1A)=Sof(C2A)=Sof(H2A)=Sof(C3A)=Sof(C4A)=Sof(H4A)=
 Sof(C5A)=Sof(H5A)=Sof(C6A)=Sof(H6AA)=Sof(C7A)=Sof(H7A)=Sof(C8A)=Sof(C9A)=
 Sof(H9A)=Sof(C10A)=Sof(H10A)=Sof(C11A)=Sof(H11A)=Sof(C12A)=Sof(H13A)=Sof(C14A)=
 Sof(H14A)=Sof(C15A)=Sof(H15A)=Sof(C16A)=Sof(H16A)=Sof(C17A)=1-FVAR(1)
 Sof(N1)=Sof(C1)=Sof(H1)=Sof(C2)=Sof(H2)=Sof(C3)=Sof(C4)=Sof(H4)=Sof(C5)=
 Sof(H5)=Sof(C6)=Sof(H6A)=Sof(C7)=Sof(H7)=Sof(C8)=Sof(C9)=Sof(H9)=Sof(C10)=
 Sof(H10)=Sof(C11)=Sof(H11)=Sof(C12)=Sof(H13)=Sof(C14)=Sof(H14)=Sof(C15)=
 Sof(H15)=Sof(C16)=Sof(H16)=Sof(C17)=FVAR(1)
6.a Ternary CH refined with riding coordinates:
 C6A(H6AA), C7A(H7A)
6.b Aromatic/amide H refined with riding coordinates:
 C41(H41), C47(H47), C48(H48), C45(H45), C44(H44), C37(H37), C38(H38),
 C40(H40), C1(H1), C1A(H1A), C2(H2), C2A(H2A), C4(H4), C4A(H4A), C5(H5),
 C5A(H5A), C6(H6A), C7(H7), C9(H9), C9A(H9A), C10(H10), C10A(H10A), C11(H11),
 C11A(H11A), C13(H13), C13(H13A), C14(H14), C14A(H14A), C15(H15), C15A(H15A),
 C16(H16), C16A(H16A), C18(H18), C19(H19), C21(H21), C22(H22), C23(H23),
 C24(H24), C26(H26), C27(H27), C28(H28), C30(H30), C31(H31), C32(H32), C33(H33)
6.c Idealised tetrahedral OH refined as rotating group:
 O3(H3), O6(H6)
;
_olex2_submission_special_instructions 'No special instructions were received'
_oxdiff_exptl_absorpt_empirical_details
;
Empirical correction (ABSPACK) includes:
- Absorption correction using spherical harmonics
- Frame scaling
;
_oxdiff_exptl_absorpt_empirical_full_max 1.302
_oxdiff_exptl_absorpt_empirical_full_min 0.810

loop_
_space_group_symop_operation_xyz
'x, y, z'
'-x, y+1/2, -z+1/2'
'-x, -y, -z'
'x, -y-1/2, z-1/2'

loop_
_atom_site_label
_atom_site_type_symbol
_atom_site_fract_x
_atom_site_fract_y
_atom_site_fract_z
_atom_site_U_iso_or_equiv
_atom_site_adp_type
_atom_site_occupancy
_atom_site_site_symmetry_order
_atom_site_calc_flag
_atom_site_refinement_flags_posn
_atom_site_refinement_flags_adp
_atom_site_refinement_flags_occupancy
_atom_site_disorder_assembly
_atom_site_disorder_group
Zn1 Zn 0.31041(4) 0.38098(2) 0.79635(2) 0.03732(12) Uani 1 1 d . . . . .
O3 O -0.3111(3) 0.12120(12) 0.67491(18) 0.0907(9) Uani 1 1 d . . . . .
H3 H -0.271975 0.091144 0.662309 0.136 Uiso 1 1 calc R U . . .
O1 O 0.1446(3) 0.32607(9) 0.76636(10) 0.0507(6) Uani 1 1 d . . . . .
O5 O 0.2894(3) 0.51096(10) 0.87215(11) 0.0520(6) Uani 1 1 d . . . . .
O4 O 0.1645(3) 0.42864(9) 0.84683(10) 0.0509(6) Uani 1 1 d . . . . .
O6 O -0.4631(3) 0.55959(10) 0.95390(11) 0.0536(6) Uani 1 1 d . . . . .
H6 H -0.541302 0.542418 0.935757 0.080 Uiso 1 1 calc R U . . .
O2 O 0.3518(3) 0.27407(9) 0.72588(11) 0.0552(6) Uani 1 1 d . . . . .
N1 N 0.4158(11) 0.4246(4) 0.7207(5) 0.0374(16) Uani 0.742(8) 1 d D . P A 1
N1A N 0.444(3) 0.4192(11) 0.7277(14) 0.029(5) Uiso 0.258(8) 1 d D U P A 2
N2 N 0.5021(3) 0.35413(10) 0.85633(11) 0.0395(6) Uani 1 1 d . . . . .
C36 C 0.0685(4) 0.23883(13) 0.71777(13) 0.0387(7) Uani 1 1 d . . . . .
C35 C 0.2001(4) 0.28187(13) 0.73671(14) 0.0425(7) Uani 1 1 d . . . . .
C42 C 0.1650(4) 0.47862(14) 0.87010(13) 0.0377(7) Uani 1 1 d . . . . .
C46 C -0.3130(4) 0.53879(12) 0.93348(13) 0.0355(7) Uani 1 1 d . . . . .
C41 C 0.1108(4) 0.18402(13) 0.70054(14) 0.0468(8) Uani 1 1 d . . . . .
H41 H 0.224167 0.173903 0.698978 0.056 Uiso 1 1 calc R U . . .
C47 C -0.1654(4) 0.56298(12) 0.95819(14) 0.0380(7) Uani 1 1 d . . . . .
H47 H -0.170027 0.592269 0.988258 0.046 Uiso 1 1 calc R U . . .
C48 C -0.0111(4) 0.54347(12) 0.93804(14) 0.0374(7) Uani 1 1 d . . . . .
H48 H 0.087905 0.560092 0.954413 0.045 Uiso 1 1 calc R U . . .
C45 C -0.3051(4) 0.49506(12) 0.88889(14) 0.0404(7) Uani 1 1 d . . . . .
H45 H -0.404251 0.479327 0.871521 0.048 Uiso 1 1 calc R U . . .
C44 C -0.1507(4) 0.47473(12) 0.87013(14) 0.0394(7) Uani 1 1 d . . . . .
H44 H -0.146747 0.444322 0.841531 0.047 Uiso 1 1 calc R U . . .
C37 C -0.1028(4) 0.25265(14) 0.71795(14) 0.0464(8) Uani 1 1 d . . . . .
H37 H -0.134272 0.289429 0.728229 0.056 Uiso 1 1 calc R U . . .
C39 C -0.1826(5) 0.15860(15) 0.68739(16) 0.0562(9) Uani 1 1 d . . . . .
C38 C -0.2271(5) 0.21316(16) 0.70326(16) 0.0570(9) Uani 1 1 d . . . . .
H38 H -0.340504 0.223386 0.704082 0.068 Uiso 1 1 calc R U . . .
C40 C -0.0121(5) 0.14412(14) 0.68562(15) 0.0543(9) Uani 1 1 d . . . . .
H40 H 0.019076 0.107536 0.674384 0.065 Uiso 1 1 calc R U . . .
C1 C 0.4453(13) 0.4792(4) 0.7271(3) 0.044(4) Uani 0.742(8) 1 d D . P A 1
H1 H 0.411379 0.497223 0.764670 0.053 Uiso 0.742(8) 1 calc R U P A 1
C1A C 0.447(4) 0.4794(11) 0.7266(10) 0.051(14) Uiso 0.258(8) 1 d D U P A 2
H1A H 0.423706 0.499160 0.764337 0.061 Uiso 0.258(8) 1 calc R U P A 2
C2 C 0.5244(12) 0.5112(3) 0.6805(3) 0.0482(19) Uani 0.742(8) 1 d . . P A 1
H2 H 0.541364 0.549722 0.687190 0.058 Uiso 0.742(8) 1 calc R U P A 1
C2A C 0.483(3) 0.5095(8) 0.6707(9) 0.041(6) Uiso 0.258(8) 1 d D U P A 2
H2A H 0.483339 0.548883 0.671489 0.049 Uiso 0.258(8) 1 calc R U P A 2
C3 C 0.5788(8) 0.4859(2) 0.6236(3) 0.0435(13) Uani 0.742(8) 1 d . . P A 1
C3A C 0.5174(19) 0.4809(6) 0.6135(7) 0.029(4) Uiso 0.258(8) 1 d D U P A 2
C4 C 0.5494(13) 0.4284(3) 0.6185(4) 0.047(2) Uani 0.742(8) 1 d . . P A 1
H4 H 0.584336 0.408868 0.582080 0.056 Uiso 0.742(8) 1 calc R U P A 1
C4A C 0.515(4) 0.4220(6) 0.6126(10) 0.036(6) Uiso 0.258(8) 1 d D U P A 2
H4A H 0.538508 0.402811 0.574474 0.044 Uiso 0.258(8) 1 calc R U P A 2
C5 C 0.468(2) 0.3997(4) 0.6671(5) 0.048(3) Uani 0.742(8) 1 d D . P A 1
H5 H 0.449453 0.361020 0.662081 0.057 Uiso 0.742(8) 1 calc R U P A 1
C5A C 0.478(5) 0.3917(9) 0.6682(11) 0.029(6) Uiso 0.258(8) 1 d D U P A 2
H5A H 0.476585 0.352382 0.666512 0.035 Uiso 0.258(8) 1 calc R U P A 2
C6 C 0.6598(7) 0.5210(2) 0.5750(2) 0.0538(16) Uani 0.742(8) 1 d . . P A 1
H6A H 0.659769 0.559705 0.582912 0.065 Uiso 0.742(8) 1 calc R U P A 1
C6A C 0.5210(18) 0.5152(5) 0.5510(5) 0.039(4) Uani 0.258(8) 1 d . U P A 2
H6AA H 0.538664 0.555467 0.560260 0.046 Uiso 0.258(8) 1 calc R U P A 2
C7 C 0.7325(7) 0.5049(2) 0.5216(2) 0.0458(14) Uani 0.742(8) 1 d . . P A 1
H7 H 0.730518 0.466467 0.511808 0.055 Uiso 0.742(8) 1 calc R U P A 1
C7A C 0.641(2) 0.4942(6) 0.4972(6) 0.035(4) Uani 0.258(8) 1 d . U P A 2
H7A H 0.691846 0.457773 0.509400 0.042 Uiso 0.258(8) 1 calc R U P A 2
C8 C 0.8169(11) 0.5427(4) 0.4759(4) 0.0459(18) Uani 0.742(8) 1 d . . P A 1
C8A C 0.776(3) 0.5347(9) 0.4713(12) 0.035(6) Uiso 0.258(8) 1 d D U P A 2
C43 C -0.0016(3) 0.49909(11) 0.89339(13) 0.0299(6) Uani 1 1 d . . . . .
C9 C 0.8383(12) 0.5982(3) 0.4885(4) 0.060(2) Uani 0.742(8) 1 d . . P A 1
H9 H 0.795605 0.612892 0.526479 0.072 Uiso 0.742(8) 1 calc R U P A 1
C9A C 0.789(3) 0.5944(9) 0.4902(12) 0.046(6) Uiso 0.258(8) 1 d D U P A 2
H9A H 0.745036 0.605919 0.529417 0.055 Uiso 0.258(8) 1 calc R U P A 2
C10 C 0.9205(12) 0.6338(3) 0.4476(4) 0.070(2) Uani 0.742(8) 1 d . . P A 1
H10 H 0.933958 0.671691 0.458894 0.084 Uiso 0.742(8) 1 calc R U P A 1
C10A C 0.870(3) 0.6371(11) 0.4483(11) 0.058(7) Uiso 0.258(8) 1 d D U P A 2
H10A H 0.871861 0.675239 0.459526 0.070 Uiso 0.258(8) 1 calc R U P A 2
C11 C 0.9805(15) 0.6156(4) 0.3930(5) 0.068(3) Uani 0.742(8) 1 d . . P A 1
H11 H 1.034397 0.640620 0.365584 0.082 Uiso 0.742(8) 1 calc R U P A 1
C11A C 0.949(4) 0.6172(12) 0.3881(13) 0.067(9) Uiso 0.258(8) 1 d D U P A 2
H11A H 0.998056 0.643540 0.360933 0.080 Uiso 0.258(8) 1 calc R U P A 2
C12 C 0.964(2) 0.5595(5) 0.3758(6) 0.053(3) Uani 0.742(8) 1 d D . P A 1
C12A C 0.952(6) 0.5567(11) 0.3701(16) 0.039(7) Uiso 0.258(8) 1 d D U P A 2
C13 C 1.0267(5) 0.53822(18) 0.31537(18) 0.0705(11) Uani 1 1 d D . . . .
H13 H 1.068832 0.563308 0.285066 0.085 Uiso 0.742(8) 1 calc R U P A 1
H13A H 1.090268 0.563638 0.291781 0.085 Uiso 0.258(8) 1 calc R U P A 2
C14 C 1.0244(19) 0.4810(6) 0.3022(6) 0.089(4) Uani 0.742(8) 1 d D . P A 1
H14 H 1.075347 0.467051 0.265372 0.106 Uiso 0.742(8) 1 calc R U P A 1
C14A C 1.012(4) 0.4854(9) 0.2944(13) 0.032(5) Uiso 0.258(8) 1 d D U P A 2
H14A H 1.046449 0.475892 0.253004 0.039 Uiso 0.258(8) 1 calc R U P A 2
C15 C 0.9481(18) 0.4454(5) 0.3430(6) 0.080(4) Uani 0.742(8) 1 d . . P A 1
H15 H 0.944206 0.406846 0.333979 0.095 Uiso 0.742(8) 1 calc R U P A 1
C15A C 0.942(3) 0.4412(10) 0.3373(12) 0.032(6) Uiso 0.258(8) 1 d D U P A 2
H15A H 0.942869 0.403659 0.323683 0.038 Uiso 0.258(8) 1 calc R U P A 2
C16 C 0.8781(14) 0.4655(4) 0.3963(5) 0.060(3) Uani 0.742(8) 1 d . . P A 1
H16 H 0.819204 0.439851 0.421304 0.072 Uiso 0.742(8) 1 calc R U P A 1
C16A C 0.869(3) 0.4547(10) 0.4010(12) 0.022(4) Uiso 0.258(8) 1 d D U P A 2
H16A H 0.831400 0.427798 0.430045 0.027 Uiso 0.258(8) 1 calc R U P A 2
C17 C 0.8848(15) 0.5210(4) 0.4179(5) 0.046(3) Uani 0.742(8) 1 d . . P A 1
C17A C 0.865(4) 0.5163(9) 0.4124(12) 0.023(5) Uiso 0.258(8) 1 d D U P A 2
C18 C 0.5199(4) 0.36623(12) 0.92002(14) 0.0417(8) Uani 1 1 d . . . . .
H18 H 0.434362 0.386407 0.939550 0.050 Uiso 1 1 calc R U . . .
C19 C 0.6579(4) 0.35028(13) 0.95757(14) 0.0429(8) Uani 1 1 d . . . . .
H19 H 0.662056 0.359015 1.001629 0.051 Uiso 1 1 calc R U . . .
C20 C 0.7920(4) 0.32120(13) 0.93076(14) 0.0427(7) Uani 1 1 d . . . . .
C21 C 0.7708(4) 0.30867(17) 0.86485(16) 0.0646(11) Uani 1 1 d . . . . .
H21 H 0.855282 0.289042 0.843997 0.077 Uiso 1 1 calc R U . . .
C22 C 0.6288(4) 0.32456(16) 0.83027(16) 0.0619(10) Uani 1 1 d . . . . .
H22 H 0.618990 0.314511 0.786650 0.074 Uiso 1 1 calc R U . . .
C23 C 0.9419(4) 0.30374(13) 0.96883(15) 0.0478(8) Uani 1 1 d . . . . .
H23 H 0.938149 0.306174 1.013837 0.057 Uiso 1 1 calc R U . . .
C24 C 1.0834(4) 0.28463(14) 0.94351(15) 0.0475(8) Uani 1 1 d . . . . .
H24 H 1.084406 0.283212 0.898385 0.057 Uiso 1 1 calc R U . . .
C25 C 1.2381(4) 0.26550(13) 0.97792(15) 0.0441(8) Uani 1 1 d . . . . .
C26 C 1.2759(4) 0.28101(16) 1.04128(15) 0.0566(9) Uani 1 1 d . . . . .
H26 H 1.200929 0.304097 1.062916 0.068 Uiso 1 1 calc R U . . .
C27 C 1.4236(5) 0.26300(16) 1.07384(17) 0.0640(10) Uani 1 1 d . . . . .
H27 H 1.444535 0.273928 1.116735 0.077 Uiso 1 1 calc R U . . .
C28 C 1.5360(5) 0.23014(16) 1.04414(17) 0.0610(10) Uani 1 1 d . . . . .
H28 H 1.633903 0.218759 1.066614 0.073 Uiso 1 1 calc R U . . .
C29 C 1.5069(4) 0.21251(14) 0.97864(17) 0.0503(8) Uani 1 1 d . . . . .
C30 C 1.6257(5) 0.17900(15) 0.9463(2) 0.0681(11) Uani 1 1 d . . . . .
H30 H 1.724456 0.167574 0.968181 0.082 Uiso 1 1 calc R U . . .
C31 C 1.5967(6) 0.16321(16) 0.8831(2) 0.0777(12) Uani 1 1 d . . . . .
H31 H 1.676608 0.141664 0.861996 0.093 Uiso 1 1 calc R U . . .
C32 C 1.4484(5) 0.17919(16) 0.85014(18) 0.0708(11) Uani 1 1 d . . . . .
H32 H 1.429839 0.168088 0.807174 0.085 Uiso 1 1 calc R U . . .
C33 C 1.3297(5) 0.21096(14) 0.88002(16) 0.0566(9) Uani 1 1 d . . . . .
H33 H 1.230140 0.220500 0.857469 0.068 Uiso 1 1 calc R U . . .
C34 C 1.3561(4) 0.22962(13) 0.94492(15) 0.0440(8) Uani 1 1 d . . . . .

loop_
_atom_site_aniso_label
_atom_site_aniso_U_11
_atom_site_aniso_U_22
_atom_site_aniso_U_33
_atom_site_aniso_U_23
_atom_site_aniso_U_13
_atom_site_aniso_U_12
Zn1 0.0354(2) 0.0389(2) 0.0381(2) -0.00428(17) 0.00883(14) 0.00313(17)
O3 0.0763(19) 0.068(2) 0.126(3) -0.0268(19) -0.0163(18) -0.0211(15)
O1 0.0575(14) 0.0446(13) 0.0503(13) -0.0115(11) 0.0059(11) -0.0051(11)
O5 0.0268(12) 0.0685(16) 0.0611(15) -0.0153(12) 0.0051(10) -0.0030(11)
O4 0.0511(14) 0.0446(14) 0.0577(14) -0.0098(11) 0.0155(11) 0.0123(11)
O6 0.0366(13) 0.0664(16) 0.0582(15) -0.0188(12) 0.0100(11) 0.0090(12)
O2 0.0487(14) 0.0618(16) 0.0554(14) -0.0065(12) 0.0062(11) -0.0041(12)
N1 0.029(4) 0.048(3) 0.035(3) 0.002(2) 0.003(3) 0.011(3)
N2 0.0354(14) 0.0453(15) 0.0379(14) -0.0082(12) 0.0037(11) 0.0030(12)
C36 0.0519(19) 0.0406(18) 0.0237(14) -0.0009(13) 0.0016(13) -0.0016(15)
C35 0.057(2) 0.0418(19) 0.0286(16) -0.0002(14) 0.0028(14) -0.0007(16)
C42 0.0375(17) 0.0454(19) 0.0301(16) 0.0004(14) 0.0015(13) 0.0091(15)
C46 0.0332(16) 0.0381(17) 0.0355(16) -0.0015(13) 0.0079(13) 0.0084(14)
C41 0.056(2) 0.045(2) 0.0389(18) 0.0007(15) 0.0023(15) 0.0016(17)
C47 0.0407(17) 0.0362(17) 0.0370(16) -0.0117(14) 0.0017(13) 0.0034(14)
C48 0.0310(16) 0.0412(18) 0.0400(17) -0.0068(14) 0.0002(13) -0.0030(14)
C45 0.0289(16) 0.0454(19) 0.0468(18) -0.0108(15) 0.0011(14) -0.0033(14)
C44 0.0406(17) 0.0369(18) 0.0411(17) -0.0116(14) 0.0089(14) -0.0021(14)
C37 0.059(2) 0.045(2) 0.0347(17) -0.0087(15) 0.0020(15) 0.0020(16)
C39 0.066(2) 0.053(2) 0.050(2) -0.0087(17) -0.0085(18) -0.0137(19)
C38 0.053(2) 0.061(2) 0.057(2) -0.0121(18) -0.0053(17) -0.0002(18)
C40 0.077(2) 0.0394(19) 0.046(2) -0.0076(16) -0.0005(18) -0.0014(18)
C1 0.045(5) 0.053(5) 0.035(4) -0.007(2) 0.008(2) 0.000(2)
C2 0.057(5) 0.048(4) 0.040(3) -0.003(2) 0.008(3) -0.005(3)
C3 0.035(3) 0.056(3) 0.040(3) 0.001(2) 0.003(2) -0.006(3)
C4 0.046(5) 0.060(4) 0.035(3) -0.006(2) 0.010(3) -0.003(3)
C5 0.049(5) 0.043(4) 0.053(4) -0.004(3) 0.012(3) 0.003(4)
C6 0.060(4) 0.055(3) 0.047(3) 0.001(2) 0.011(3) -0.007(3)
C6A 0.055(10) 0.033(7) 0.029(6) -0.005(5) 0.013(6) 0.001(6)
C7 0.046(3) 0.052(3) 0.040(3) 0.003(2) 0.002(2) -0.001(2)
C7A 0.042(8) 0.038(7) 0.026(7) 0.005(5) 0.006(5) 0.005(6)
C8 0.046(5) 0.058(4) 0.033(3) 0.008(2) -0.001(3) 0.004(3)
C43 0.0299(15) 0.0303(16) 0.0297(14) 0.0003(12) 0.0043(12) 0.0028(12)
C9 0.072(6) 0.061(4) 0.048(3) -0.005(3) 0.008(4) 0.017(4)
C10 0.062(6) 0.045(4) 0.104(5) 0.001(3) 0.008(4) 0.008(3)
C11 0.059(5) 0.055(4) 0.091(5) 0.018(3) 0.015(4) 0.002(4)
C12 0.049(5) 0.066(4) 0.044(4) 0.007(3) 0.002(3) -0.004(3)
C13 0.073(3) 0.086(3) 0.053(2) 0.014(2) 0.021(2) 0.002(2)
C14 0.104(8) 0.110(6) 0.053(6) -0.012(4) 0.036(5) -0.005(5)
C15 0.095(6) 0.076(5) 0.069(5) -0.027(3) 0.025(4) -0.015(3)
C16 0.066(4) 0.061(5) 0.053(4) 0.006(4) 0.017(3) -0.018(4)
C17 0.044(5) 0.056(4) 0.036(3) 0.001(2) -0.007(3) -0.004(3)
C18 0.0438(18) 0.0415(19) 0.0404(17) -0.0083(14) 0.0111(14) 0.0035(15)
C19 0.051(2) 0.046(2) 0.0318(16) -0.0072(14) 0.0055(14) 0.0004(16)
C20 0.0427(18) 0.0459(19) 0.0396(17) -0.0032(15) 0.0026(14) 0.0006(15)
C21 0.055(2) 0.098(3) 0.0406(19) -0.0184(19) -0.0035(16) 0.035(2)
C22 0.054(2) 0.095(3) 0.0371(18) -0.0244(19) -0.0013(15) 0.028(2)
C23 0.057(2) 0.055(2) 0.0313(17) -0.0021(15) -0.0031(15) 0.0046(17)
C24 0.054(2) 0.057(2) 0.0318(17) 0.0008(15) -0.0025(14) 0.0064(17)
C25 0.0473(19) 0.046(2) 0.0383(17) 0.0091(14) -0.0015(14) -0.0009(15)
C26 0.058(2) 0.075(3) 0.0369(18) 0.0016(17) -0.0008(16) 0.0059(19)
C27 0.066(2) 0.087(3) 0.0392(19) 0.0070(19) -0.0113(17) 0.004(2)
C28 0.054(2) 0.071(3) 0.057(2) 0.0153(19) -0.0132(18) 0.0035(19)
C29 0.048(2) 0.042(2) 0.060(2) 0.0110(16) 0.0010(16) 0.0042(16)
C30 0.066(3) 0.057(2) 0.081(3) 0.011(2) -0.001(2) 0.018(2)
C31 0.091(3) 0.063(3) 0.080(3) 0.003(2) 0.015(2) 0.034(2)
C32 0.097(3) 0.061(3) 0.054(2) -0.0048(19) 0.001(2) 0.025(2)
C33 0.071(2) 0.050(2) 0.049(2) 0.0062(17) -0.0011(17) 0.0114(19)
C34 0.053(2) 0.0375(19) 0.0417(17) 0.0106(14) 0.0020(15) -0.0003(15)

loop_
_atom_type_symbol
_atom_type_description
_atom_type_scat_dispersion_real
_atom_type_scat_dispersion_imag
_atom_type_scat_source
C C 0.0033 0.0016 'International Tables Vol C Tables 4.2.6.8 and 6.1.1.4'
H H 0.0000 0.0000 'International Tables Vol C Tables 4.2.6.8 and 6.1.1.4'
N N 0.0061 0.0033 'International Tables Vol C Tables 4.2.6.8 and 6.1.1.4'
O O 0.0106 0.0060 'International Tables Vol C Tables 4.2.6.8 and 6.1.1.4'
Zn Zn 0.2839 1.4301 'International Tables Vol C Tables 4.2.6.8 and 6.1.1.4'

loop_
_exptl_crystal_face_index_h
_exptl_crystal_face_index_k
_exptl_crystal_face_index_l
_exptl_crystal_face_perp_dist
0 -2 1 0.0543
0 2 -1 0.0558
-2 0 1 0.2228
2 0 -1 0.2290
0 -1 -1 0.0917
0 1 1 0.0570
0 -2 -1 0.0678
0 2 1 0.0462

loop_
_geom_angle_atom_site_label_1
_geom_angle_atom_site_label_2
_geom_angle_atom_site_label_3
_geom_angle
_geom_angle_site_symmetry_1
_geom_angle_site_symmetry_3
_geom_angle_publ_flag
O1 Zn1 O4 98.70(9) . . ?
O1 Zn1 N1 112.4(3) . . ?
O1 Zn1 N1A 116.4(7) . . ?
O1 Zn1 N2 118.18(10) . . ?
O4 Zn1 N1 112.1(2) . . ?
O4 Zn1 N1A 116.9(7) . . ?
O4 Zn1 N2 107.58(9) . . ?
N1A Zn1 N2 99.8(7) . . ?
N2 Zn1 N1 107.6(2) . . ?
C39 O3 H3 109.5 . . ?
C35 O1 Zn1 117.1(2) . . ?
C42 O4 Zn1 138.2(2) . . ?
C46 O6 H6 109.5 . . ?
C1 N1 Zn1 119.2(6) . . ?
C1 N1 C5 117.3(9) . . ?
C5 N1 Zn1 123.2(7) . . ?
C1A N1A Zn1 118.1(17) . . ?
C5A N1A Zn1 121.5(18) . . ?
C5A N1A C1A 116(2) . . ?
C18 N2 Zn1 125.5(2) . . ?
C18 N2 C22 116.2(3) . . ?
C22 N2 Zn1 118.1(2) . . ?
C41 C36 C35 121.9(3) . . ?
C41 C36 C37 117.5(3) . . ?
C37 C36 C35 120.5(3) . . ?
O1 C35 C36 115.3(3) . . ?
O2 C35 O1 123.3(3) . . ?
O2 C35 C36 121.4(3) . . ?
O5 C42 O4 125.0(3) . . ?
O5 C42 C43 119.6(3) . . ?
O4 C42 C43 115.3(3) . . ?
O6 C46 C47 118.1(3) . . ?
O6 C46 C45 122.1(3) . . ?
C47 C46 C45 119.8(3) . . ?
C36 C41 H41 119.3 . . ?
C40 C41 C36 121.3(3) . . ?
C40 C41 H41 119.3 . . ?
C46 C47 H47 120.1 . . ?
C48 C47 C46 119.8(3) . . ?
C48 C47 H47 120.1 . . ?
C47 C48 H48 119.5 . . ?
C47 C48 C43 120.9(3) . . ?
C43 C48 H48 119.5 . . ?
C46 C45 H45 119.8 . . ?
C44 C45 C46 120.3(3) . . ?
C44 C45 H45 119.8 . . ?
C45 C44 H44 119.6 . . ?
C45 C44 C43 120.7(3) . . ?
C43 C44 H44 119.6 . . ?
C36 C37 H37 119.1 . . ?
C38 C37 C36 121.8(3) . . ?
C38 C37 H37 119.1 . . ?
O3 C39 C38 117.1(3) . . ?
O3 C39 C40 123.5(3) . . ?
C38 C39 C40 119.4(3) . . ?
C37 C38 H38 120.1 . . ?
C39 C38 C37 119.8(3) . . ?
C39 C38 H38 120.1 . . ?
C41 C40 C39 120.1(3) . . ?
C41 C40 H40 119.9 . . ?
C39 C40 H40 119.9 . . ?
N1 C1 H1 118.4 . . ?
N1 C1 C2 123.2(6) . . ?
C2 C1 H1 118.4 . . ?
N1A C1A H1A 119.0 . . ?
C2A C1A N1A 122.0(16) . . ?
C2A C1A H1A 119.0 . . ?
C1 C2 H2 119.8 . . ?
C1 C2 C3 120.4(6) . . ?
C3 C2 H2 119.8 . . ?
C1A C2A H2A 119.9 . . ?
C1A C2A C3A 120.1(12) . . ?
C3A C2A H2A 119.9 . . ?
C2 C3 C6 119.1(5) . . ?
C4 C3 C2 115.4(5) . . ?
C4 C3 C6 125.5(5) . . ?
C2A C3A C6A 117.7(12) . . ?
C4A C3A C2A 119.6(9) . . ?
C4A C3A C6A 121.5(12) . . ?
C3 C4 H4 119.7 . . ?
C3 C4 C5 120.5(6) . . ?
C5 C4 H4 119.7 . . ?
C3A C4A H4A 119.8 . . ?
C5A C4A C3A 120.5(12) . . ?
C5A C4A H4A 119.8 . . ?
N1 C5 C4 123.1(8) . . ?
N1 C5 H5 118.4 . . ?
C4 C5 H5 118.4 . . ?
N1A C5A H5A 119.1 . . ?
C4A C5A N1A 121.8(16) . . ?
C4A C5A H5A 119.1 . . ?
C3 C6 H6A 115.7 . . ?
C7 C6 C3 128.6(5) . . ?
C7 C6 H6A 115.7 . . ?
C3A C6A H6AA 111.1 . . ?
C3A C6A C7A 114.3(10) . 3_666 ?
C3A C6A C7A 117.3(11) . . ?
C7A C6A H6AA 111.1 . . ?
C7A C6A H6AA 111.1 3_666 . ?
C7A C6A C7A 90.6(9) . 3_666 ?
C6 C7 H7 117.3 . . ?
C6 C7 C8 125.4(5) . . ?
C8 C7 H7 117.3 . . ?
C6A C7A H7A 110.4 3_666 . ?
C6A C7A H7A 110.4 . . ?
C8A C7A C6A 119.5(12) . . ?
C8A C7A H7A 110.4 . . ?
C9 C8 C7 121.6(6) . . ?
C9 C8 C17 117.7(8) . . ?
C17 C8 C7 120.6(7) . . ?
C9A C8A C7A 123.2(16) . . ?
C9A C8A C17A 117.9(18) . . ?
C17A C8A C7A 116.8(16) . . ?
C48 C43 C42 121.2(3) . . ?
C44 C43 C42 120.3(3) . . ?
C44 C43 C48 118.4(2) . . ?
C8 C9 H9 118.7 . . ?
C8 C9 C10 122.7(7) . . ?
C10 C9 H9 118.7 . . ?
C8A C9A H9A 119.1 . . ?
C8A C9A C10A 121.7(19) . . ?
C10A C9A H9A 119.1 . . ?
C9 C10 H10 119.4 . . ?
C11 C10 C9 121.2(8) . . ?
C11 C10 H10 119.4 . . ?
C9A C10A H10A 120.9 . . ?
C11A C10A C9A 118.1(19) . . ?
C11A C10A H10A 120.9 . . ?
C10 C11 H11 119.8 . . ?
C10 C11 C12 120.3(8) . . ?
C12 C11 H11 119.8 . . ?
C10A C11A H11A 119.1 . . ?
C12A C11A C10A 122(2) . . ?
C12A C11A H11A 119.1 . . ?
C11 C12 C13 121.7(8) . . ?
C11 C12 C17 119.9(9) . . ?
C17 C12 C13 118.4(9) . . ?
C11A C12A C17A 117.8(19) . . ?
C13 C12A C11A 122.0(19) . . ?
C13 C12A C17A 120.1(18) . . ?
C12 C13 H13 119.7 . . ?
C12A C13 H13A 118.7 . . ?
C14 C13 C12 120.5(9) . . ?
C14 C13 H13 119.7 . . ?
C14A C13 C12A 123(2) . . ?
C14A C13 H13A 118.7 . . ?
C13 C14 H14 120.2 . . ?
C15 C14 C13 119.6(10) . . ?
C15 C14 H14 120.2 . . ?
C13 C14A H14A 120.1 . . ?
C13 C14A C15A 119.9(19) . . ?
C15A C14A H14A 120.1 . . ?
C14 C15 H15 120.0 . . ?
C16 C15 C14 119.9(11) . . ?
C16 C15 H15 120.0 . . ?
C14A C15A H15A 118.8 . . ?
C16A C15A C14A 122(2) . . ?
C16A C15A H15A 118.8 . . ?
C15 C16 H16 117.0 . . ?
C15 C16 C17 126.1(10) . . ?
C17 C16 H16 117.0 . . ?
C15A C16A H16A 124.3 . . ?
C17A C16A C15A 111(2) . . ?
C17A C16A H16A 124.3 . . ?
C12 C17 C8 118.1(9) . . ?
C16 C17 C8 126.9(9) . . ?
C16 C17 C12 115.0(9) . . ?
C12A C17A C8A 122.2(18) . . ?
C16A C17A C8A 115.7(19) . . ?
C16A C17A C12A 122.1(19) . . ?
N2 C18 H18 118.4 . . ?
N2 C18 C19 123.3(3) . . ?
C19 C18 H18 118.4 . . ?
C18 C19 H19 119.5 . . ?
C18 C19 C20 121.0(3) . . ?
C20 C19 H19 119.5 . . ?
C19 C20 C21 114.9(3) . . ?
C19 C20 C23 122.9(3) . . ?
C21 C20 C23 122.2(3) . . ?
C20 C21 H21 119.3 . . ?
C22 C21 C20 121.4(3) . . ?
C22 C21 H21 119.3 . . ?
N2 C22 C21 123.1(3) . . ?
N2 C22 H22 118.4 . . ?
C21 C22 H22 118.4 . . ?
C20 C23 H23 117.8 . . ?
C24 C23 C20 124.4(3) . . ?
C24 C23 H23 117.8 . . ?
C23 C24 H24 116.0 . . ?
C23 C24 C25 128.0(3) . . ?
C25 C24 H24 116.0 . . ?
C26 C25 C24 121.9(3) . . ?
C26 C25 C34 118.4(3) . . ?
C34 C25 C24 119.7(3) . . ?
C25 C26 H26 119.1 . . ?
C25 C26 C27 121.8(3) . . ?
C27 C26 H26 119.1 . . ?
C26 C27 H27 119.5 . . ?
C28 C27 C26 121.0(3) . . ?
C28 C27 H27 119.5 . . ?
C27 C28 H28 119.6 . . ?
C27 C28 C29 120.8(3) . . ?
C29 C28 H28 119.6 . . ?
C30 C29 C28 121.4(3) . . ?
C30 C29 C34 119.4(3) . . ?
C34 C29 C28 119.2(3) . . ?
C29 C30 H30 119.7 . . ?
C31 C30 C29 120.5(4) . . ?
C31 C30 H30 119.7 . . ?
C30 C31 H31 119.8 . . ?
C30 C31 C32 120.3(4) . . ?
C32 C31 H31 119.8 . . ?
C31 C32 H32 119.6 . . ?
C33 C32 C31 120.8(4) . . ?
C33 C32 H32 119.6 . . ?
C32 C33 H33 119.6 . . ?
C32 C33 C34 120.9(3) . . ?
C34 C33 H33 119.6 . . ?
C29 C34 C25 118.8(3) . . ?
C33 C34 C25 123.2(3) . . ?
C33 C34 C29 118.0(3) . . ?

loop_
_geom_bond_atom_site_label_1
_geom_bond_atom_site_label_2
_geom_bond_distance
_geom_bond_site_symmetry_2
_geom_bond_publ_flag
Zn1 O1 1.933(2) . ?
Zn1 O4 1.938(2) . ?
Zn1 N1 2.066(10) . ?
Zn1 N1A 2.00(3) . ?
Zn1 N2 2.028(2) . ?
O3 H3 0.8200 . ?
O3 C39 1.366(4) . ?
O1 C35 1.293(3) . ?
O5 C42 1.246(3) . ?
O4 C42 1.274(3) . ?
O6 H6 0.8200 . ?
O6 C46 1.364(3) . ?
O2 C35 1.242(3) . ?
N1 C1 1.316(8) . ?
N1 C5 1.329(9) . ?
N1A C1A 1.42(2) . ?
N1A C5A 1.42(2) . ?
N2 C18 1.345(4) . ?
N2 C22 1.347(4) . ?
C36 C35 1.498(4) . ?
C36 C41 1.386(4) . ?
C36 C37 1.395(4) . ?
C42 C43 1.497(4) . ?
C46 C47 1.383(4) . ?
C46 C45 1.385(4) . ?
C41 H41 0.9300 . ?
C41 C40 1.382(4) . ?
C47 H47 0.9300 . ?
C47 C48 1.382(4) . ?
C48 H48 0.9300 . ?
C48 C43 1.398(4) . ?
C45 H45 0.9300 . ?
C45 C44 1.379(4) . ?
C44 H44 0.9300 . ?
C44 C43 1.385(4) . ?
C37 H37 0.9300 . ?
C37 C38 1.383(4) . ?
C39 C38 1.378(5) . ?
C39 C40 1.395(5) . ?
C38 H38 0.9300 . ?
C40 H40 0.9300 . ?
C1 H1 0.9300 . ?
C1 C2 1.386(7) . ?
C1A H1A 0.9300 . ?
C1A C2A 1.390(10) . ?
C2 H2 0.9300 . ?
C2 C3 1.394(6) . ?
C2A H2A 0.9300 . ?
C2A C3A 1.394(10) . ?
C3 C4 1.382(7) . ?
C3 C6 1.463(6) . ?
C3A C4A 1.391(10) . ?
C3A C6A 1.521(17) . ?
C4 H4 0.9300 . ?
C4 C5 1.385(8) . ?
C4A H4A 0.9300 . ?
C4A C5A 1.390(10) . ?
C5 H5 0.9300 . ?
C5A H5A 0.9300 . ?
C6 H6A 0.9300 . ?
C6 C7 1.313(6) . ?
C6A H6AA 0.9800 . ?
C6A C7A 1.61(2) 3_666 ?
C6A C7A 1.563(15) . ?
C7 H7 0.9300 . ?
C7 C8 1.474(9) . ?
C7A H7A 0.9800 . ?
C7A C8A 1.54(2) . ?
C8 C9 1.345(9) . ?
C8 C17 1.420(8) . ?
C8A C9A 1.467(16) . ?
C8A C17A 1.486(16) . ?
C9 H9 0.9300 . ?
C9 C10 1.369(9) . ?
C9A H9A 0.9300 . ?
C9A C10A 1.487(17) . ?
C10 H10 0.9300 . ?
C10 C11 1.308(9) . ?
C10A H10A 0.9300 . ?
C10A C11A 1.480(17) . ?
C11 H11 0.9300 . ?
C11 C12 1.376(9) . ?
C11A H11A 0.9300 . ?
C11A C12A 1.476(17) . ?
C12 C13 1.443(11) . ?
C12 C17 1.417(9) . ?
C12A C13 1.36(2) . ?
C12A C17A 1.478(17) . ?
C13 H13 0.9300 . ?
C13 H13A 0.9300 . ?
C13 C14 1.380(12) . ?
C13 C14A 1.32(2) . ?
C14 H14 0.9300 . ?
C14 C15 1.344(11) . ?
C14A H14A 0.9300 . ?
C14A C15A 1.488(17) . ?
C15 H15 0.9300 . ?
C15 C16 1.333(10) . ?
C15A H15A 0.9300 . ?
C15A C16A 1.481(17) . ?
C16 H16 0.9300 . ?
C16 C17 1.387(9) . ?
C16A H16A 0.9300 . ?
C16A C17A 1.473(15) . ?
C18 H18 0.9300 . ?
C18 C19 1.371(4) . ?
C19 H19 0.9300 . ?
C19 C20 1.393(4) . ?
C20 C21 1.394(4) . ?
C20 C23 1.461(4) . ?
C21 H21 0.9300 . ?
C21 C22 1.364(4) . ?
C22 H22 0.9300 . ?
C23 H23 0.9300 . ?
C23 C24 1.329(4) . ?
C24 H24 0.9300 . ?
C24 C25 1.467(4) . ?
C25 C26 1.379(4) . ?
C25 C34 1.447(4) . ?
C26 H26 0.9300 . ?
C26 C27 1.396(5) . ?
C27 H27 0.9300 . ?
C27 C28 1.342(5) . ?
C28 H28 0.9300 . ?
C28 C29 1.423(5) . ?
C29 C30 1.412(5) . ?
C29 C34 1.421(4) . ?
C30 H30 0.9300 . ?
C30 C31 1.367(5) . ?
C31 H31 0.9300 . ?
C31 C32 1.389(5) . ?
C32 H32 0.9300 . ?
C32 C33 1.364(5) . ?
C33 H33 0.9300 . ?
C33 C34 1.417(4) . ?

loop_
_geom_torsion_atom_site_label_1
_geom_torsion_atom_site_label_2
_geom_torsion_atom_site_label_3
_geom_torsion_atom_site_label_4
_geom_torsion
_geom_torsion_site_symmetry_1
_geom_torsion_site_symmetry_2
_geom_torsion_site_symmetry_3
_geom_torsion_site_symmetry_4
_geom_torsion_publ_flag
Zn1 O1 C35 O2 -1.4(4) . . . . ?
Zn1 O1 C35 C36 176.57(18) . . . . ?
Zn1 O4 C42 O5 -10.6(5) . . . . ?
Zn1 O4 C42 C43 166.5(2) . . . . ?
Zn1 N1 C1 C2 176.2(7) . . . . ?
Zn1 N1 C5 C4 -175.4(10) . . . . ?
Zn1 N1A C1A C2A -157.4(18) . . . . ?
Zn1 N1A C5A C4A 157(3) . . . . ?
Zn1 N2 C18 C19 -175.4(2) . . . . ?
Zn1 N2 C22 C21 174.2(3) . . . . ?
O3 C39 C38 C37 178.4(3) . . . . ?
O3 C39 C40 C41 -178.3(3) . . . . ?
O5 C42 C43 C48 -23.8(4) . . . . ?
O5 C42 C43 C44 155.2(3) . . . . ?
O4 C42 C43 C48 158.9(3) . . . . ?
O4 C42 C43 C44 -22.1(4) . . . . ?
O6 C46 C47 C48 -179.2(3) . . . . ?
O6 C46 C45 C44 -179.1(3) . . . . ?
N1 C1 C2 C3 -0.6(11) . . . . ?
N1A C1A C2A C3A -0.1(18) . . . . ?
N2 C18 C19 C20 1.6(5) . . . . ?
C36 C41 C40 C39 0.3(5) . . . . ?
C36 C37 C38 C39 -0.5(5) . . . . ?
C35 C36 C41 C40 177.4(3) . . . . ?
C35 C36 C37 C38 -177.3(3) . . . . ?
C46 C47 C48 C43 -0.7(4) . . . . ?
C46 C45 C44 C43 -2.6(5) . . . . ?
C41 C36 C35 O1 -163.9(3) . . . . ?
C41 C36 C35 O2 14.1(4) . . . . ?
C41 C36 C37 C38 1.7(4) . . . . ?
C47 C46 C45 C44 1.4(5) . . . . ?
C47 C48 C43 C42 178.5(3) . . . . ?
C47 C48 C43 C44 -0.5(4) . . . . ?
C45 C46 C47 C48 0.2(4) . . . . ?
C45 C44 C43 C42 -176.9(3) . . . . ?
C45 C44 C43 C48 2.2(4) . . . . ?
C37 C36 C35 O1 15.1(4) . . . . ?
C37 C36 C35 O2 -166.9(3) . . . . ?
C37 C36 C41 C40 -1.6(4) . . . . ?
C38 C39 C40 C41 0.9(5) . . . . ?
C40 C39 C38 C37 -0.8(5) . . . . ?
C1 N1 C5 C4 -0.7(17) . . . . ?
C1 C2 C3 C4 -0.6(11) . . . . ?
C1 C2 C3 C6 179.1(6) . . . . ?
C1A N1A C5A C4A 1(4) . . . . ?
C1A C2A C3A C4A 0(3) . . . . ?
C1A C2A C3A C6A 168.0(15) . . . . ?
C2 C3 C4 C5 1.1(13) . . . . ?
C2 C3 C6 C7 173.4(6) . . . . ?
C2A C3A C4A C5A 0(4) . . . . ?
C2A C3A C6A C7A 149.9(15) . . . . ?
C2A C3A C6A C7A -105.9(16) . . . 3_666 ?
C3 C4 C5 N1 -0.5(19) . . . . ?
C3 C6 C7 C8 -177.8(6) . . . . ?
C3A C4A C5A N1A -1(5) . . . . ?
C3A C6A C7A C6A 117.9(13) . . . 3_666 ?
C3A C6A C7A C8A -123.5(16) . . . . ?
C4 C3 C6 C7 -6.9(10) . . . . ?
C4A C3A C6A C7A -43(2) . . . . ?
C4A C3A C6A C7A 61.6(19) . . . 3_666 ?
C5 N1 C1 C2 1.2(11) . . . . ?
C5A N1A C1A C2A 0(2) . . . . ?
C6 C3 C4 C5 -178.6(9) . . . . ?
C6 C7 C8 C9 5.5(11) . . . . ?
C6 C7 C8 C17 -177.1(8) . . . . ?
C6A C3A C4A C5A -167(2) . . . . ?
C6A C7A C8A C9A -6(3) . . . . ?
C6A C7A C8A C9A 98(2) 3_666 . . . ?
C6A C7A C8A C17A -169(2) . . . . ?
C6A C7A C8A C17A -65(3) 3_666 . . . ?
C7 C8 C9 C10 178.1(7) . . . . ?
C7 C8 C17 C12 179.9(11) . . . . ?
C7 C8 C17 C16 1.9(17) . . . . ?
C7A C6A C7A C6A 0.000(1) 3_666 . . 3_666 ?
C7A C6A C7A C8A 118.6(17) 3_666 . . . ?
C7A C8A C9A C10A -156.0(19) . . . . ?
C7A C8A C17A C12A 159(3) . . . . ?
C7A C8A C17A C16A -24(4) . . . . ?
C8 C9 C10 C11 1.2(12) . . . . ?
C8A C9A C10A C11A -3.8(19) . . . . ?
C9 C8 C17 C12 -2.6(17) . . . . ?
C9 C8 C17 C16 179.4(11) . . . . ?
C9 C10 C11 C12 -1.0(14) . . . . ?
C9A C8A C17A C12A -5(5) . . . . ?
C9A C8A C17A C16A 171(2) . . . . ?
C9A C10A C11A C12A -2(2) . . . . ?
C10 C11 C12 C13 179.0(12) . . . . ?
C10 C11 C12 C17 -1(2) . . . . ?
C10A C11A C12A C13 -179(3) . . . . ?
C10A C11A C12A C17A 3(4) . . . . ?
C11 C12 C13 C14 173.4(13) . . . . ?
C11 C12 C17 C8 3(2) . . . . ?
C11 C12 C17 C16 -178.9(13) . . . . ?
C11A C12A C13 C14A -171(3) . . . . ?
C11A C12A C17A C8A 0(5) . . . . ?
C11A C12A C17A C16A -176(3) . . . . ?
C12 C13 C14 C15 6.7(19) . . . . ?
C12A C13 C14A C15A -12(4) . . . . ?
C13 C12 C17 C8 -177.2(11) . . . . ?
C13 C12 C17 C16 1(2) . . . . ?
C13 C12A C17A C8A -178(3) . . . . ?
C13 C12A C17A C16A 6(6) . . . . ?
C13 C14 C15 C16 -1(2) . . . . ?
C13 C14A C15A C16A 6(4) . . . . ?
C14 C15 C16 C17 -5(2) . . . . ?
C14A C15A C16A C17A 5(4) . . . . ?
C15 C16 C17 C8 -177.3(13) . . . . ?
C15 C16 C17 C12 5(2) . . . . ?
C15A C16A C17A C8A 173(2) . . . . ?
C15A C16A C17A C12A -10(4) . . . . ?
C17 C8 C9 C10 0.7(14) . . . . ?
C17 C12 C13 C14 -7(2) . . . . ?
C17A C8A C9A C10A 7(4) . . . . ?
C17A C12A C13 C14A 6(5) . . . . ?
C18 N2 C22 C21 -1.9(5) . . . . ?
C18 C19 C20 C21 -1.9(5) . . . . ?
C18 C19 C20 C23 179.6(3) . . . . ?
C19 C20 C21 C22 0.5(5) . . . . ?
C19 C20 C23 C24 -168.2(3) . . . . ?
C20 C21 C22 N2 1.5(6) . . . . ?
C20 C23 C24 C25 -179.0(3) . . . . ?
C21 C20 C23 C24 13.4(5) . . . . ?
C22 N2 C18 C19 0.4(5) . . . . ?
C23 C20 C21 C22 179.0(4) . . . . ?
C23 C24 C25 C26 -20.5(5) . . . . ?
C23 C24 C25 C34 159.9(3) . . . . ?
C24 C25 C26 C27 -179.7(3) . . . . ?
C24 C25 C34 C29 178.7(3) . . . . ?
C24 C25 C34 C33 -0.7(5) . . . . ?
C25 C26 C27 C28 0.7(6) . . . . ?
C26 C25 C34 C29 -0.9(4) . . . . ?
C26 C25 C34 C33 179.7(3) . . . . ?
C26 C27 C28 C29 -0.3(6) . . . . ?
C27 C28 C29 C30 178.6(3) . . . . ?
C27 C28 C29 C34 -0.7(5) . . . . ?
C28 C29 C30 C31 -179.0(4) . . . . ?
C28 C29 C34 C25 1.3(5) . . . . ?
C28 C29 C34 C33 -179.3(3) . . . . ?
C29 C30 C31 C32 -1.1(6) . . . . ?
C30 C29 C34 C25 -178.0(3) . . . . ?
C30 C29 C34 C33 1.4(5) . . . . ?
C30 C31 C32 C33 0.2(6) . . . . ?
C31 C32 C33 C34 1.5(6) . . . . ?
C32 C33 C34 C25 177.1(3) . . . . ?
C32 C33 C34 C29 -2.3(5) . . . . ?
C34 C25 C26 C27 -0.1(5) . . . . ?
C34 C29 C30 C31 0.2(5) . . . . ?

loop_
_exptl_oxdiff_crystal_face_indexfrac_h
_exptl_oxdiff_crystal_face_indexfrac_k
_exptl_oxdiff_crystal_face_indexfrac_l
_exptl_oxdiff_crystal_face_x
_exptl_oxdiff_crystal_face_y
_exptl_oxdiff_crystal_face_z
0.0002 -2.0024 0.9986 -0.0013 0.0675 0.0157
-0.0002 2.0024 -0.9986 0.0013 -0.0675 -0.0157
-1.9999 0.0006 1.0050 -0.1808 0.0081 0.0136
1.9999 -0.0006 -1.0050 0.1808 -0.0081 -0.0136
-0.0004 -0.9997 -1.0007 0.0088 -0.0011 0.0449
0.0004 0.9997 1.0007 -0.0088 0.0011 -0.0449
-0.0005 -2.0004 -1.0014 0.0113 0.0210 0.0650
0.0005 2.0004 1.0014 -0.0113 -0.0210 -0.0650
